data_7013781
loop_
_publ_author_name
'Jung, Stefan'
'Brandt, Carsten D.'
'Wolf, Justin'
'Werner, Helmut'

_publ_section_title
;
 Vinyl and carbene ruthenium(II) complexes from hydridoruthenium(II)
 precursors.
;
_journal_issue 3
_journal_name_full 'Dalton transactions (Cambridge, England : 2003)'
_journal_page_first 375
_journal_page_last 383
_journal_paper_doi 10.1039/b314425a
_journal_year 2004
_chemical_formula_sum 'C52.5 H63 Cl2 Fe P3 Ru'
_chemical_formula_weight 1014.76
_chemical_name_systematic
;
?
;
_space_group_IT_number 2
_symmetry_cell_setting triclinic
_symmetry_Int_Tables_number 2
_symmetry_space_group_name_Hall '-P 1'
_symmetry_space_group_name_H-M 'P -1'
_atom_sites_solution_hydrogens geom
_atom_sites_solution_primary direct
_atom_sites_solution_secondary difmap
_audit_creation_method SHELXL-97
_cell_angle_alpha 77.15(3)
_cell_angle_beta 80.40(3)
_cell_angle_gamma 82.02(3)
_cell_formula_units_Z 2
_cell_length_a 10.696(2)
_cell_length_b 13.138(3)
_cell_length_c 17.222(3)
_cell_measurement_reflns_used 5000
_cell_measurement_temperature 173(2)
_cell_measurement_theta_max 25.00
_cell_measurement_theta_min 2.38
_cell_volume 2313.4(9)
_computing_cell_refinement 'IPDS (STOE)'
_computing_data_collection 'IPDS (STOE)'
_computing_data_reduction 'IPDS (STOE)'
_computing_molecular_graphics 'XSHELL in SHELXTL-97'
_computing_publication_material 'XSHELL in SHELXTL-97'
_computing_structure_refinement 'SHELXL-97 (Sheldrick, 1997)'
_computing_structure_solution 'SHELXS-97 (Sheldrick, 1990)'
_diffrn_ambient_temperature 173(2)
_diffrn_measured_fraction_theta_full 0.940
_diffrn_measured_fraction_theta_max 0.940
_diffrn_measurement_device 'IPDS (STOE)'
_diffrn_measurement_method 'IPDS (STOE)'
_diffrn_radiation_monochromator graphite
_diffrn_radiation_source 'fine-focus sealed tube'
_diffrn_radiation_type MoK\a
_diffrn_radiation_wavelength 0.71073
_diffrn_reflns_av_R_equivalents 0.1346
_diffrn_reflns_av_sigmaI/netI 0.1287
_diffrn_reflns_limit_h_max 12
_diffrn_reflns_limit_h_min -12
_diffrn_reflns_limit_k_max 15
_diffrn_reflns_limit_k_min -15
_diffrn_reflns_limit_l_max 20
_diffrn_reflns_limit_l_min -20
_diffrn_reflns_number 23315
_diffrn_reflns_theta_full 25.00
_diffrn_reflns_theta_max 25.00
_diffrn_reflns_theta_min 2.38
_diffrn_standards_decay_% 0
_diffrn_standards_interval_count 0
_diffrn_standards_number 0
_exptl_absorpt_coefficient_mu 0.896
_exptl_absorpt_correction_type none
_exptl_crystal_colour red-violett
_exptl_crystal_density_diffrn 1.457
_exptl_crystal_density_method 'not measured'
_exptl_crystal_description plates
_exptl_crystal_F_000 1054
_exptl_crystal_size_max 0.20
_exptl_crystal_size_mid 0.20
_exptl_crystal_size_min 0.08
_refine_diff_density_max 0.561
_refine_diff_density_min -0.801
_refine_diff_density_rms 0.091
_refine_ls_extinction_method none
_refine_ls_goodness_of_fit_ref 0.817
_refine_ls_hydrogen_treatment mixed
_refine_ls_matrix_type full
_refine_ls_number_parameters 541
_refine_ls_number_reflns 7671
_refine_ls_number_restraints 0
_refine_ls_restrained_S_all 0.817
_refine_ls_R_factor_all 0.0787
_refine_ls_R_factor_gt 0.0411
_refine_ls_shift/su_max 0.000
_refine_ls_shift/su_mean 0.000
_refine_ls_structure_factor_coef Fsqd
_refine_ls_weighting_details 'calc w=1/[\s^2^(Fo^2^)+(0.0100P)^2^+0.0000P] where P=(Fo^2^+2Fc^2^)/3'
_refine_ls_weighting_scheme calc
_refine_ls_wR_factor_gt 0.0780
_refine_ls_wR_factor_ref 0.0844
_reflns_number_gt 4869
_reflns_number_total 7671
_reflns_threshold_expression >2sigma(I)
_cod_data_source_file b314425a.txt
_cod_data_source_block sj3cb
_cod_original_cell_volume 2313.5(8)
_cod_original_sg_symbol_H-M P-1
_cod_original_formula_sum 'C52.50 H63 Cl2 Fe P3 Ru'
_cod_database_code 7013781

loop_
_symmetry_equiv_pos_as_xyz
'x, y, z'
'-x, -y, -z'

loop_
_atom_site_label
_atom_site_type_symbol
_atom_site_fract_x
_atom_site_fract_y
_atom_site_fract_z
_atom_site_U_iso_or_equiv
_atom_site_adp_type
_atom_site_occupancy
_atom_site_symmetry_multiplicity
_atom_site_calc_flag
_atom_site_refinement_flags
_atom_site_disorder_assembly
_atom_site_disorder_group
Ru Ru 0.83488(4) 0.27897(3) 0.23995(2) 0.01378(10) Uani 1 1 d . . .
Fe Fe 0.73712(6) 0.33897(6) 0.48440(3) 0.01885(17) Uani 1 1 d . . .
Cl1 Cl 0.78024(11) 0.39790(9) 0.11535(6) 0.0212(3) Uani 1 1 d . . .
Cl2 Cl 0.4947(2) 0.39336(18) -0.00892(14) 0.0921(7) Uani 1 1 d . . .
P1 P 0.89734(12) 0.13993(9) 0.16513(6) 0.0154(3) Uani 1 1 d . . .
P2 P 0.69509(11) 0.20593(9) 0.33773(6) 0.0153(3) Uani 1 1 d . . .
P3 P 0.85085(11) 0.42462(9) 0.29003(6) 0.0142(3) Uani 1 1 d . . .
C10 C 1.0100(4) 0.2035(3) 0.0807(2) 0.0149(10) Uani 1 1 d . . .
H10 H 0.9543 0.2581 0.0480 0.018 Uiso 1 1 calc R . .
C11 C 1.0836(4) 0.1384(4) 0.0196(2) 0.0185(10) Uani 1 1 d . . .
H11A H 1.1510 0.0886 0.0446 0.022 Uiso 1 1 calc R . .
H11B H 1.0245 0.0974 0.0038 0.022 Uiso 1 1 calc R . .
C12 C 1.1445(5) 0.2126(4) -0.0556(2) 0.0223(11) Uani 1 1 d . . .
H12A H 1.1958 0.1702 -0.0928 0.027 Uiso 1 1 calc R . .
H12B H 1.0760 0.2565 -0.0838 0.027 Uiso 1 1 calc R . .
C13 C 1.2292(5) 0.2837(4) -0.0348(3) 0.0277(12) Uani 1 1 d . . .
H13A H 1.2584 0.3346 -0.0839 0.033 Uiso 1 1 calc R . .
H13B H 1.3055 0.2407 -0.0149 0.033 Uiso 1 1 calc R . .
C14 C 1.1592(5) 0.3434(4) 0.0295(2) 0.0214(11) Uani 1 1 d . . .
H14A H 1.0903 0.3942 0.0071 0.026 Uiso 1 1 calc R . .
H14B H 1.2195 0.3833 0.0454 0.026 Uiso 1 1 calc R . .
C15 C 1.1014(4) 0.2662(4) 0.1046(2) 0.0183(10) Uani 1 1 d . . .
H15A H 1.1706 0.2179 0.1289 0.022 Uiso 1 1 calc R . .
H15B H 1.0553 0.3060 0.1452 0.022 Uiso 1 1 calc R . .
C20 C 0.9810(5) 0.0155(4) 0.2171(2) 0.0196(11) Uani 1 1 d . . .
H20 H 0.9251 -0.0064 0.2693 0.024 Uiso 1 1 calc R . .
C21 C 1.0012(5) -0.0797(4) 0.1758(3) 0.0251(12) Uani 1 1 d . . .
H21A H 0.9183 -0.0935 0.1642 0.030 Uiso 1 1 calc R . .
H21B H 1.0580 -0.0633 0.1240 0.030 Uiso 1 1 calc R . .
C22 C 1.0599(6) -0.1772(4) 0.2288(3) 0.0336(13) Uani 1 1 d . . .
H22A H 1.0727 -0.2366 0.2005 0.040 Uiso 1 1 calc R . .
H22B H 1.0006 -0.1961 0.2791 0.040 Uiso 1 1 calc R . .
C23 C 1.1884(5) -0.1589(4) 0.2493(3) 0.0346(14) Uani 1 1 d . . .
H23A H 1.2231 -0.2227 0.2850 0.042 Uiso 1 1 calc R . .
H23B H 1.2498 -0.1451 0.1993 0.042 Uiso 1 1 calc R . .
C24 C 1.1716(5) -0.0669(4) 0.2904(3) 0.0301(13) Uani 1 1 d . . .
H24A H 1.2560 -0.0533 0.2998 0.036 Uiso 1 1 calc R . .
H24B H 1.1184 -0.0846 0.3434 0.036 Uiso 1 1 calc R . .
C25 C 1.1086(5) 0.0330(4) 0.2402(3) 0.0252(12) Uani 1 1 d . . .
H25A H 1.1676 0.0564 0.1906 0.030 Uiso 1 1 calc R . .
H25B H 1.0933 0.0895 0.2713 0.030 Uiso 1 1 calc R . .
C30 C 0.7864(5) 0.0919(4) 0.1109(2) 0.0192(10) Uani 1 1 d . . .
H30 H 0.8361 0.0351 0.0848 0.023 Uiso 1 1 calc R . .
C31 C 0.7319(5) 0.1760(4) 0.0445(3) 0.0270(12) Uani 1 1 d . . .
H31A H 0.8027 0.2017 0.0031 0.032 Uiso 1 1 calc R . .
H31B H 0.6881 0.2362 0.0678 0.032 Uiso 1 1 calc R . .
C32 C 0.6376(5) 0.1331(4) 0.0052(3) 0.0318(13) Uani 1 1 d . . .
H32A H 0.6028 0.1898 -0.0364 0.038 Uiso 1 1 calc R . .
H32B H 0.6826 0.0763 -0.0215 0.038 Uiso 1 1 calc R . .
C33 C 0.5291(5) 0.0910(4) 0.0676(3) 0.0314(13) Uani 1 1 d . . .
H33A H 0.4807 0.1489 0.0918 0.038 Uiso 1 1 calc R . .
H33B H 0.4701 0.0625 0.0413 0.038 Uiso 1 1 calc R . .
C34 C 0.5795(5) 0.0056(4) 0.1329(3) 0.0294(12) Uani 1 1 d . . .
H34A H 0.6188 -0.0556 0.1095 0.035 Uiso 1 1 calc R . .
H34B H 0.5076 -0.0172 0.1745 0.035 Uiso 1 1 calc R . .
C35 C 0.6775(5) 0.0424(4) 0.1717(3) 0.0216(11) Uani 1 1 d . . .
H35A H 0.7145 -0.0182 0.2094 0.026 Uiso 1 1 calc R . .
H35B H 0.6340 0.0946 0.2035 0.026 Uiso 1 1 calc R . .
C40 C 0.5326(4) 0.2181(4) 0.3116(2) 0.0193(10) Uani 1 1 d . . .
C41 C 0.4302(5) 0.1791(4) 0.3689(3) 0.0301(13) Uani 1 1 d . . .
H41 H 0.4457 0.1439 0.4214 0.036 Uiso 1 1 calc R . .
C42 C 0.3085(5) 0.1917(5) 0.3492(3) 0.0333(14) Uani 1 1 d . . .
H42 H 0.2413 0.1631 0.3877 0.040 Uiso 1 1 calc R . .
C43 C 0.2834(5) 0.2462(4) 0.2735(3) 0.0292(13) Uani 1 1 d . . .
H43 H 0.1990 0.2562 0.2605 0.035 Uiso 1 1 calc R . .
C44 C 0.3820(5) 0.2855(4) 0.2174(3) 0.0260(12) Uani 1 1 d . . .
H44 H 0.3653 0.3222 0.1654 0.031 Uiso 1 1 calc R . .
C45 C 0.5054(5) 0.2721(4) 0.2361(3) 0.0210(11) Uani 1 1 d . . .
H45 H 0.5721 0.3001 0.1969 0.025 Uiso 1 1 calc R . .
C50 C 0.7307(5) 0.0641(4) 0.3788(2) 0.0196(11) Uani 1 1 d . . .
C51 C 0.8430(5) 0.0329(4) 0.4138(2) 0.0234(11) Uani 1 1 d . . .
H51 H 0.8972 0.0837 0.4152 0.028 Uiso 1 1 calc R . .
C52 C 0.8751(5) -0.0728(4) 0.4467(3) 0.0308(13) Uani 1 1 d . . .
H52 H 0.9506 -0.0929 0.4711 0.037 Uiso 1 1 calc R . .
C53 C 0.7999(6) -0.1482(4) 0.4444(3) 0.0314(13) Uani 1 1 d . . .
H53 H 0.8241 -0.2201 0.4655 0.038 Uiso 1 1 calc R . .
C54 C 0.6879(6) -0.1178(4) 0.4108(3) 0.0328(13) Uani 1 1 d . . .
H54 H 0.6345 -0.1694 0.4098 0.039 Uiso 1 1 calc R . .
C55 C 0.6526(5) -0.0129(4) 0.3786(2) 0.0241(11) Uani 1 1 d . . .
H55 H 0.5752 0.0066 0.3563 0.029 Uiso 1 1 calc R . .
C60 C 1.0017(4) 0.4804(3) 0.2423(2) 0.0156(10) Uani 1 1 d . . .
C61 C 1.0207(5) 0.5209(4) 0.1590(2) 0.0202(11) Uani 1 1 d . . .
H61 H 0.9567 0.5180 0.1276 0.024 Uiso 1 1 calc R . .
C62 C 1.1309(5) 0.5648(4) 0.1221(3) 0.0264(12) Uani 1 1 d . . .
H62 H 1.1423 0.5916 0.0657 0.032 Uiso 1 1 calc R . .
C63 C 1.2251(5) 0.5699(4) 0.1669(3) 0.0324(13) Uani 1 1 d . . .
H63 H 1.3009 0.6003 0.1416 0.039 Uiso 1 1 calc R . .
C64 C 1.2076(5) 0.5302(5) 0.2485(3) 0.0412(15) Uani 1 1 d . . .
H64 H 1.2725 0.5331 0.2792 0.049 Uiso 1 1 calc R . .
C65 C 1.0963(5) 0.4858(4) 0.2872(3) 0.0276(12) Uani 1 1 d . . .
H65 H 1.0856 0.4595 0.3436 0.033 Uiso 1 1 calc R . .
C70 C 0.7379(4) 0.5431(4) 0.2710(2) 0.0154(10) Uani 1 1 d . . .
C71 C 0.6161(4) 0.5349(4) 0.2520(2) 0.0181(10) Uani 1 1 d . . .
H71 H 0.5922 0.4684 0.2506 0.022 Uiso 1 1 calc R . .
C72 C 0.5327(5) 0.6243(4) 0.2356(3) 0.0274(12) Uani 1 1 d . . .
H72 H 0.4511 0.6188 0.2229 0.033 Uiso 1 1 calc R . .
C73 C 0.5657(5) 0.7224(4) 0.2373(3) 0.0298(13) Uani 1 1 d . . .
H73 H 0.5074 0.7834 0.2256 0.036 Uiso 1 1 calc R . .
C74 C 0.6850(5) 0.7304(4) 0.2565(3) 0.0276(12) Uani 1 1 d . . .
H74 H 0.7082 0.7970 0.2582 0.033 Uiso 1 1 calc R . .
C75 C 0.7685(5) 0.6425(4) 0.2727(2) 0.0228(11) Uani 1 1 d . . .
H75 H 0.8496 0.6490 0.2856 0.027 Uiso 1 1 calc R . .
C80 C 0.8628(4) 0.4120(4) 0.3952(2) 0.0167(10) Uani 1 1 d . . .
C81 C 0.9279(5) 0.3238(4) 0.4445(3) 0.0261(12) Uani 1 1 d . . .
H81 H 0.9760 0.2650 0.4264 0.031 Uiso 1 1 calc R . .
C82 C 0.9077(5) 0.3400(5) 0.5250(3) 0.0319(13) Uani 1 1 d . . .
H82 H 0.9402 0.2940 0.5697 0.038 Uiso 1 1 calc R . .
C83 C 0.8315(5) 0.4357(5) 0.5266(3) 0.0361(14) Uani 1 1 d . . .
H83 H 0.8026 0.4650 0.5730 0.043 Uiso 1 1 calc R . .
C84 C 0.8048(5) 0.4816(4) 0.4479(2) 0.0248(11) Uani 1 1 d . . .
H84 H 0.7566 0.5473 0.4325 0.030 Uiso 1 1 calc R . .
C85 C 0.6475(4) 0.2498(4) 0.4337(2) 0.0191(10) Uani 1 1 d . . .
C86 C 0.6697(5) 0.1957(4) 0.5137(2) 0.0241(11) Uani 1 1 d . . .
H86 H 0.7185 0.1296 0.5266 0.029 Uiso 1 1 calc R . .
C87 C 0.6078(5) 0.2562(4) 0.5692(3) 0.0249(12) Uani 1 1 d . . .
H87 H 0.6081 0.2382 0.6258 0.030 Uiso 1 1 calc R . .
C88 C 0.5452(5) 0.3482(4) 0.5271(3) 0.0258(12) Uani 1 1 d . . .
H88 H 0.4968 0.4032 0.5501 0.031 Uiso 1 1 calc R . .
C89 C 0.5674(4) 0.3441(4) 0.4440(2) 0.0214(11) Uani 1 1 d . . .
H89 H 0.5344 0.3955 0.4022 0.026 Uiso 1 1 calc R . .
C90 C 0.4755(4) 0.5117(4) -0.0380(2) 0.112(8) Uani 0.50 1 d PR . .
H90A H 0.3848 0.5279 -0.0462 0.134 Uiso 0.50 1 calc PR . .
H90B H 0.5257 0.5258 -0.0923 0.134 Uiso 0.50 1 calc PR . .
H1 H 0.924(10) 0.222(8) 0.298(5) 0.168 Uiso 1 1 d . . .

loop_
_atom_site_aniso_label
_atom_site_aniso_U_11
_atom_site_aniso_U_22
_atom_site_aniso_U_33
_atom_site_aniso_U_23
_atom_site_aniso_U_13
_atom_site_aniso_U_12
Ru 0.0188(2) 0.0120(2) 0.01072(18) -0.00255(14) -0.00021(14) -0.00442(16)
Fe 0.0205(4) 0.0265(4) 0.0109(3) -0.0055(3) -0.0002(3) -0.0066(3)
Cl1 0.0319(7) 0.0176(6) 0.0149(5) -0.0030(4) -0.0045(5) -0.0043(5)
Cl2 0.0770(15) 0.0746(15) 0.1289(19) -0.0440(13) 0.0289(13) -0.0372(13)
P1 0.0209(6) 0.0140(6) 0.0123(5) -0.0035(4) -0.0018(5) -0.0041(5)
P2 0.0187(6) 0.0164(7) 0.0110(5) -0.0023(5) -0.0014(5) -0.0050(5)
P3 0.0172(6) 0.0143(6) 0.0119(5) -0.0031(4) -0.0018(4) -0.0048(5)
C10 0.021(2) 0.014(2) 0.012(2) -0.0094(17) 0.0008(18) -0.003(2)
C11 0.020(3) 0.018(3) 0.018(2) -0.0064(18) 0.0006(19) -0.001(2)
C12 0.029(3) 0.023(3) 0.015(2) -0.0089(19) 0.006(2) -0.005(2)
C13 0.029(3) 0.032(3) 0.020(2) -0.004(2) 0.003(2) -0.005(2)
C14 0.029(3) 0.015(3) 0.023(2) -0.0040(19) -0.002(2) -0.009(2)
C15 0.020(2) 0.022(3) 0.013(2) -0.0033(18) -0.0033(18) -0.004(2)
C20 0.030(3) 0.019(3) 0.011(2) -0.0021(17) -0.0016(19) -0.007(2)
C21 0.039(3) 0.019(3) 0.020(2) -0.0064(19) -0.010(2) -0.002(2)
C22 0.050(4) 0.017(3) 0.037(3) -0.007(2) -0.017(3) 0.001(3)
C23 0.035(3) 0.027(3) 0.038(3) -0.003(2) -0.011(2) 0.009(3)
C24 0.041(3) 0.022(3) 0.028(3) 0.001(2) -0.018(2) -0.002(3)
C25 0.029(3) 0.020(3) 0.027(2) -0.003(2) -0.012(2) 0.000(2)
C30 0.025(3) 0.012(2) 0.022(2) -0.0068(18) -0.004(2) -0.003(2)
C31 0.033(3) 0.025(3) 0.028(3) -0.007(2) -0.010(2) -0.009(2)
C32 0.038(3) 0.031(3) 0.035(3) -0.015(2) -0.022(3) 0.001(3)
C33 0.028(3) 0.025(3) 0.051(3) -0.021(2) -0.017(3) -0.002(3)
C34 0.025(3) 0.025(3) 0.043(3) -0.014(2) -0.002(2) -0.011(2)
C35 0.024(3) 0.019(3) 0.022(2) -0.0032(19) -0.002(2) -0.005(2)
C40 0.019(2) 0.025(3) 0.018(2) -0.0116(19) -0.0026(19) -0.006(2)
C41 0.028(3) 0.045(4) 0.017(2) -0.002(2) -0.002(2) -0.012(3)
C42 0.017(3) 0.058(4) 0.026(3) -0.010(2) 0.005(2) -0.016(3)
C43 0.018(3) 0.041(3) 0.033(3) -0.012(2) -0.010(2) -0.001(2)
C44 0.024(3) 0.033(3) 0.024(2) -0.008(2) -0.011(2) -0.002(2)
C45 0.025(3) 0.019(3) 0.020(2) -0.0050(19) -0.002(2) -0.003(2)
C50 0.026(3) 0.022(3) 0.010(2) -0.0021(18) 0.0020(18) -0.006(2)
C51 0.024(3) 0.027(3) 0.017(2) -0.001(2) 0.003(2) -0.006(2)
C52 0.042(3) 0.028(3) 0.017(2) 0.003(2) -0.001(2) -0.002(3)
C53 0.048(4) 0.020(3) 0.020(2) 0.001(2) 0.003(2) 0.000(3)
C54 0.053(4) 0.025(3) 0.019(2) -0.003(2) 0.008(2) -0.018(3)
C55 0.035(3) 0.023(3) 0.016(2) -0.0022(19) 0.001(2) -0.013(2)
C60 0.020(2) 0.010(2) 0.015(2) -0.0016(17) 0.0021(18) -0.007(2)
C61 0.024(3) 0.021(3) 0.015(2) -0.0028(18) -0.0011(19) -0.006(2)
C62 0.030(3) 0.025(3) 0.026(2) -0.006(2) -0.001(2) -0.008(2)
C63 0.027(3) 0.040(4) 0.029(3) -0.005(2) 0.006(2) -0.017(3)
C64 0.029(3) 0.072(5) 0.027(3) -0.008(3) -0.006(2) -0.023(3)
C65 0.025(3) 0.045(4) 0.013(2) 0.000(2) -0.002(2) -0.015(3)
C70 0.013(2) 0.020(3) 0.012(2) -0.0024(17) 0.0018(17) -0.004(2)
C71 0.018(2) 0.018(3) 0.016(2) -0.0025(18) 0.0041(18) -0.006(2)
C72 0.016(3) 0.038(3) 0.024(2) -0.004(2) 0.003(2) -0.002(2)
C73 0.028(3) 0.022(3) 0.029(3) 0.002(2) 0.006(2) 0.007(2)
C74 0.037(3) 0.018(3) 0.024(2) -0.006(2) 0.006(2) 0.002(2)
C75 0.026(3) 0.021(3) 0.022(2) -0.0093(19) 0.001(2) -0.004(2)
C80 0.017(2) 0.021(3) 0.013(2) -0.0038(18) -0.0038(18) -0.003(2)
C81 0.019(3) 0.036(3) 0.021(2) -0.004(2) 0.003(2) -0.006(2)
C82 0.035(3) 0.047(4) 0.015(2) -0.001(2) -0.010(2) -0.010(3)
C83 0.044(4) 0.057(4) 0.013(2) -0.014(2) 0.003(2) -0.025(3)
C84 0.035(3) 0.030(3) 0.014(2) -0.014(2) 0.003(2) -0.013(2)
C85 0.020(3) 0.022(3) 0.014(2) 0.0036(18) -0.0037(18) -0.004(2)
C86 0.028(3) 0.029(3) 0.014(2) -0.0005(19) -0.006(2) -0.003(2)
C87 0.029(3) 0.032(3) 0.014(2) -0.005(2) 0.001(2) -0.008(2)
C88 0.027(3) 0.027(3) 0.024(3) -0.012(2) 0.004(2) -0.006(2)
C89 0.024(3) 0.026(3) 0.017(2) -0.0067(19) -0.0047(19) -0.006(2)
C90 0.18(2) 0.055(11) 0.105(14) -0.004(10) -0.085(15) 0.028(13)

loop_
_atom_type_symbol
_atom_type_description
_atom_type_scat_dispersion_real
_atom_type_scat_dispersion_imag
_atom_type_scat_source
C C 0.0033 0.0016 'International Tables Vol C Tables 4.2.6.8 and 6.1.1.4'
H H 0.0000 0.0000 'International Tables Vol C Tables 4.2.6.8 and 6.1.1.4'
P P 0.1023 0.0942 'International Tables Vol C Tables 4.2.6.8 and 6.1.1.4'
Cl Cl 0.1484 0.1585 'International Tables Vol C Tables 4.2.6.8 and 6.1.1.4'
Fe Fe 0.3463 0.8444 'International Tables Vol C Tables 4.2.6.8 and 6.1.1.4'
Ru Ru -1.2594 0.8363 'International Tables Vol C Tables 4.2.6.8 and 6.1.1.4'

loop_
_geom_angle_atom_site_label_1
_geom_angle_atom_site_label_2
_geom_angle_atom_site_label_3
_geom_angle
_geom_angle_site_symmetry_1
_geom_angle_site_symmetry_3
_geom_angle_publ_flag
P2 Ru P3 97.87(5) . . ?
P2 Ru P1 101.11(5) . . ?
P3 Ru P1 158.69(4) . . ?
P2 Ru Cl1 124.58(5) . . ?
P3 Ru Cl1 88.36(4) . . ?
P1 Ru Cl1 88.80(4) . . ?
C85 Fe C80 106.35(18) . . ?
C85 Fe C84 135.08(17) . . ?
C80 Fe C84 41.55(18) . . ?
C85 Fe C89 41.32(18) . . ?
C80 Fe C89 109.83(17) . . ?
C84 Fe C89 109.9(2) . . ?
C85 Fe C86 41.64(16) . . ?
C80 Fe C86 135.62(19) . . ?
C84 Fe C86 176.49(17) . . ?
C89 Fe C86 68.39(19) . . ?
C85 Fe C81 109.8(2) . . ?
C80 Fe C81 41.60(18) . . ?
C84 Fe C81 68.9(2) . . ?
C89 Fe C81 139.95(18) . . ?
C86 Fe C81 110.2(2) . . ?
C85 Fe C83 175.45(18) . . ?
C80 Fe C83 69.37(19) . . ?
C84 Fe C83 40.57(18) . . ?
C89 Fe C83 137.9(2) . . ?
C86 Fe C83 142.66(18) . . ?
C81 Fe C83 68.2(2) . . ?
C85 Fe C88 69.4(2) . . ?
C80 Fe C88 140.54(18) . . ?
C84 Fe C88 113.2(2) . . ?
C89 Fe C88 40.66(17) . . ?
C86 Fe C88 67.7(2) . . ?
C81 Fe C88 177.7(2) . . ?
C83 Fe C88 112.8(2) . . ?
C85 Fe C82 140.8(2) . . ?
C80 Fe C82 69.38(18) . . ?
C84 Fe C82 68.1(2) . . ?
C89 Fe C82 177.8(2) . . ?
C86 Fe C82 113.7(2) . . ?
C81 Fe C82 40.66(19) . . ?
C83 Fe C82 40.0(2) . . ?
C88 Fe C82 138.85(19) . . ?
C85 Fe C87 69.09(18) . . ?
C80 Fe C87 175.3(2) . . ?
C84 Fe C87 142.8(2) . . ?
C89 Fe C87 67.79(18) . . ?
C86 Fe C87 39.95(19) . . ?
C81 Fe C87 137.8(2) . . ?
C83 Fe C87 115.22(19) . . ?
C88 Fe C87 39.93(19) . . ?
C82 Fe C87 113.16(19) . . ?
C90 Cl2 C90 52.6(3) . 2_665 ?
C10 P1 C20 108.6(2) . . ?
C10 P1 C30 101.9(2) . . ?
C20 P1 C30 102.8(2) . . ?
C10 P1 Ru 101.01(15) . . ?
C20 P1 Ru 117.16(14) . . ?
C30 P1 Ru 123.65(15) . . ?
C85 P2 C40 96.1(2) . . ?
C85 P2 C50 98.20(19) . . ?
C40 P2 C50 104.3(2) . . ?
C85 P2 Ru 123.77(16) . . ?
C40 P2 Ru 114.27(15) . . ?
C50 P2 Ru 116.70(15) . . ?
C80 P3 C70 101.88(19) . . ?
C80 P3 C60 100.9(2) . . ?
C70 P3 C60 99.7(2) . . ?
C80 P3 Ru 120.38(16) . . ?
C70 P3 Ru 121.06(15) . . ?
C60 P3 Ru 109.35(15) . . ?
C15 C10 C11 109.4(4) . . ?
C15 C10 P1 114.7(3) . . ?
C11 C10 P1 119.1(3) . . ?
C12 C11 C10 109.7(4) . . ?
C13 C12 C11 112.4(4) . . ?
C12 C13 C14 111.8(4) . . ?
C13 C14 C15 110.6(4) . . ?
C10 C15 C14 109.9(3) . . ?
C25 C20 C21 109.6(4) . . ?
C25 C20 P1 112.1(3) . . ?
C21 C20 P1 117.5(3) . . ?
C22 C21 C20 111.2(4) . . ?
C21 C22 C23 111.3(5) . . ?
C24 C23 C22 110.3(4) . . ?
C23 C24 C25 112.0(4) . . ?
C24 C25 C20 112.4(4) . . ?
C31 C30 C35 110.3(4) . . ?
C31 C30 P1 114.2(3) . . ?
C35 C30 P1 110.0(3) . . ?
C30 C31 C32 111.6(4) . . ?
C33 C32 C31 110.6(4) . . ?
C34 C33 C32 110.8(4) . . ?
C33 C34 C35 112.0(4) . . ?
C34 C35 C30 113.7(4) . . ?
C45 C40 C41 117.9(4) . . ?
C45 C40 P2 120.6(3) . . ?
C41 C40 P2 121.4(3) . . ?
C42 C41 C40 120.7(4) . . ?
C41 C42 C43 120.4(5) . . ?
C44 C43 C42 119.4(4) . . ?
C43 C44 C45 120.6(4) . . ?
C44 C45 C40 120.8(4) . . ?
C55 C50 C51 118.3(4) . . ?
C55 C50 P2 124.7(4) . . ?
C51 C50 P2 117.0(4) . . ?
C52 C51 C50 120.1(5) . . ?
C53 C52 C51 121.3(5) . . ?
C52 C53 C54 119.0(5) . . ?
C53 C54 C55 121.0(5) . . ?
C54 C55 C50 120.3(5) . . ?
C65 C60 C61 118.6(4) . . ?
C65 C60 P3 121.7(3) . . ?
C61 C60 P3 119.7(3) . . ?
C62 C61 C60 121.0(4) . . ?
C61 C62 C63 120.2(4) . . ?
C64 C63 C62 119.2(5) . . ?
C63 C64 C65 121.5(5) . . ?
C60 C65 C64 119.5(4) . . ?
C75 C70 C71 118.2(4) . . ?
C75 C70 P3 122.3(3) . . ?
C71 C70 P3 119.5(4) . . ?
C72 C71 C70 119.5(5) . . ?
C71 C72 C73 121.2(5) . . ?
C72 C73 C74 119.4(5) . . ?
C75 C74 C73 120.0(5) . . ?
C74 C75 C70 121.8(5) . . ?
C84 C80 C81 106.1(4) . . ?
C84 C80 P3 128.3(3) . . ?
C81 C80 P3 125.5(4) . . ?
C84 C80 Fe 69.5(3) . . ?
C81 C80 Fe 69.7(3) . . ?
P3 C80 Fe 122.5(2) . . ?
C82 C81 C80 108.4(5) . . ?
C82 C81 Fe 70.6(3) . . ?
C80 C81 Fe 68.7(3) . . ?
C83 C82 C81 108.0(4) . . ?
C83 C82 Fe 69.2(3) . . ?
C81 C82 Fe 68.7(3) . . ?
C82 C83 C84 108.9(4) . . ?
C82 C83 Fe 70.8(3) . . ?
C84 C83 Fe 69.3(3) . . ?
C83 C84 C80 108.5(5) . . ?
C83 C84 Fe 70.1(3) . . ?
C80 C84 Fe 68.9(3) . . ?
C89 C85 C86 105.5(4) . . ?
C89 C85 P2 125.0(3) . . ?
C86 C85 P2 129.2(4) . . ?
C89 C85 Fe 69.8(3) . . ?
C86 C85 Fe 69.7(3) . . ?
P2 C85 Fe 129.2(2) . . ?
C87 C86 C85 109.2(4) . . ?
C87 C86 Fe 71.1(3) . . ?
C85 C86 Fe 68.7(3) . . ?
C86 C87 C88 108.5(4) . . ?
C86 C87 Fe 68.9(3) . . ?
C88 C87 Fe 69.7(3) . . ?
C87 C88 C89 107.8(4) . . ?
C87 C88 Fe 70.3(3) . . ?
C89 C88 Fe 68.9(3) . . ?
C88 C89 C85 108.9(4) . . ?
C88 C89 Fe 70.5(3) . . ?
C85 C89 Fe 68.9(3) . . ?
Cl2 C90 Cl2 127.4(3) . 2_665 ?

loop_
_geom_bond_atom_site_label_1
_geom_bond_atom_site_label_2
_geom_bond_distance
_geom_bond_site_symmetry_2
_geom_bond_publ_flag
Ru P2 2.1983(15) . ?
Ru P3 2.3040(14) . ?
Ru P1 2.4218(14) . ?
Ru Cl1 2.4619(13) . ?
Fe C85 2.025(5) . ?
Fe C80 2.025(5) . ?
Fe C84 2.032(5) . ?
Fe C89 2.037(5) . ?
Fe C86 2.038(5) . ?
Fe C81 2.038(5) . ?
Fe C83 2.043(6) . ?
Fe C88 2.058(5) . ?
Fe C82 2.063(5) . ?
Fe C87 2.066(5) . ?
Cl2 C90 1.519(5) . ?
Cl2 C90 1.720(5) 2_665 ?
P1 C10 1.849(5) . ?
P1 C20 1.866(4) . ?
P1 C30 1.876(5) . ?
P2 C85 1.840(5) . ?
P2 C40 1.845(5) . ?
P2 C50 1.850(5) . ?
P3 C80 1.807(4) . ?
P3 C70 1.836(4) . ?
P3 C60 1.853(5) . ?
C10 C15 1.521(6) . ?
C10 C11 1.548(6) . ?
C11 C12 1.544(6) . ?
C12 C13 1.522(7) . ?
C13 C14 1.534(6) . ?
C14 C15 1.551(6) . ?
C20 C25 1.544(7) . ?
C20 C21 1.545(6) . ?
C21 C22 1.521(6) . ?
C22 C23 1.537(8) . ?
C23 C24 1.508(7) . ?
C24 C25 1.539(6) . ?
C30 C31 1.532(6) . ?
C30 C35 1.542(6) . ?
C31 C32 1.533(7) . ?
C32 C33 1.519(7) . ?
C33 C34 1.512(7) . ?
C34 C35 1.516(7) . ?
C40 C45 1.391(6) . ?
C40 C41 1.416(7) . ?
C41 C42 1.378(7) . ?
C42 C43 1.390(6) . ?
C43 C44 1.380(7) . ?
C44 C45 1.390(7) . ?
C50 C55 1.399(7) . ?
C50 C51 1.404(7) . ?
C51 C52 1.396(7) . ?
C52 C53 1.370(8) . ?
C53 C54 1.387(8) . ?
C54 C55 1.392(7) . ?
C60 C65 1.390(7) . ?
C60 C61 1.406(5) . ?
C61 C62 1.379(7) . ?
C62 C63 1.384(7) . ?
C63 C64 1.378(6) . ?
C64 C65 1.399(7) . ?
C70 C75 1.397(7) . ?
C70 C71 1.419(6) . ?
C71 C72 1.378(6) . ?
C72 C73 1.390(8) . ?
C73 C74 1.393(8) . ?
C74 C75 1.365(7) . ?
C80 C84 1.439(6) . ?
C80 C81 1.443(6) . ?
C81 C82 1.425(6) . ?
C82 C83 1.404(8) . ?
C83 C84 1.413(6) . ?
C85 C89 1.433(6) . ?
C85 C86 1.444(5) . ?
C86 C87 1.402(7) . ?
C87 C88 1.408(7) . ?
C88 C89 1.423(6) . ?
C90 Cl2 1.720(5) 2_665 ?

loop_
_geom_torsion_atom_site_label_1
_geom_torsion_atom_site_label_2
_geom_torsion_atom_site_label_3
_geom_torsion_atom_site_label_4
_geom_torsion
_geom_torsion_site_symmetry_1
_geom_torsion_site_symmetry_2
_geom_torsion_site_symmetry_3
_geom_torsion_site_symmetry_4
_geom_torsion_publ_flag
P2 Ru P1 C10 177.84(15) . . . . ?
P3 Ru P1 C10 -29.62(19) . . . . ?
Cl1 Ru P1 C10 52.77(15) . . . . ?
P2 Ru P1 C20 -64.45(18) . . . . ?
P3 Ru P1 C20 88.1(2) . . . . ?
Cl1 Ru P1 C20 170.49(18) . . . . ?
P2 Ru P1 C30 65.45(17) . . . . ?
P3 Ru P1 C30 -142.01(18) . . . . ?
Cl1 Ru P1 C30 -59.61(17) . . . . ?
P3 Ru P2 C85 -10.70(17) . . . . ?
P1 Ru P2 C85 159.56(17) . . . . ?
Cl1 Ru P2 C85 -104.15(17) . . . . ?
P3 Ru P2 C40 105.45(17) . . . . ?
P1 Ru P2 C40 -84.29(17) . . . . ?
Cl1 Ru P2 C40 12.00(18) . . . . ?
P3 Ru P2 C50 -132.60(17) . . . . ?
P1 Ru P2 C50 37.65(17) . . . . ?
Cl1 Ru P2 C50 133.94(16) . . . . ?
P2 Ru P3 C80 43.84(18) . . . . ?
P1 Ru P3 C80 -109.0(2) . . . . ?
Cl1 Ru P3 C80 168.54(18) . . . . ?
P2 Ru P3 C70 -85.32(16) . . . . ?
P1 Ru P3 C70 121.85(18) . . . . ?
Cl1 Ru P3 C70 39.38(16) . . . . ?
P2 Ru P3 C60 159.83(14) . . . . ?
P1 Ru P3 C60 7.01(18) . . . . ?
Cl1 Ru P3 C60 -75.47(14) . . . . ?
C20 P1 C10 C15 -81.2(4) . . . . ?
C30 P1 C10 C15 170.8(3) . . . . ?
Ru P1 C10 C15 42.6(3) . . . . ?
C20 P1 C10 C11 51.3(4) . . . . ?
C30 P1 C10 C11 -56.7(4) . . . . ?
Ru P1 C10 C11 175.1(3) . . . . ?
C15 C10 C11 C12 -59.4(5) . . . . ?
P1 C10 C11 C12 165.9(3) . . . . ?
C10 C11 C12 C13 55.3(5) . . . . ?
C11 C12 C13 C14 -52.9(5) . . . . ?
C12 C13 C14 C15 53.7(5) . . . . ?
C11 C10 C15 C14 61.3(5) . . . . ?
P1 C10 C15 C14 -161.8(3) . . . . ?
C13 C14 C15 C10 -58.4(5) . . . . ?
C10 P1 C20 C25 51.9(4) . . . . ?
C30 P1 C20 C25 159.3(3) . . . . ?
Ru P1 C20 C25 -61.7(4) . . . . ?
C10 P1 C20 C21 -76.4(4) . . . . ?
C30 P1 C20 C21 31.0(4) . . . . ?
Ru P1 C20 C21 170.1(3) . . . . ?
C25 C20 C21 C22 55.5(5) . . . . ?
P1 C20 C21 C22 -175.0(4) . . . . ?
C20 C21 C22 C23 -58.4(6) . . . . ?
C21 C22 C23 C24 57.6(6) . . . . ?
C22 C23 C24 C25 -55.1(6) . . . . ?
C23 C24 C25 C20 54.3(6) . . . . ?
C21 C20 C25 C24 -53.3(5) . . . . ?
P1 C20 C25 C24 174.3(3) . . . . ?
C10 P1 C30 C31 -51.3(4) . . . . ?
C20 P1 C30 C31 -163.8(3) . . . . ?
Ru P1 C30 C31 60.6(4) . . . . ?
C10 P1 C30 C35 -176.0(3) . . . . ?
C20 P1 C30 C35 71.6(3) . . . . ?
Ru P1 C30 C35 -64.0(3) . . . . ?
C35 C30 C31 C32 -53.1(5) . . . . ?
P1 C30 C31 C32 -177.5(4) . . . . ?
C30 C31 C32 C33 57.8(6) . . . . ?
C31 C32 C33 C34 -58.1(6) . . . . ?
C32 C33 C34 C35 55.2(6) . . . . ?
C33 C34 C35 C30 -52.2(6) . . . . ?
C31 C30 C35 C34 50.6(5) . . . . ?
P1 C30 C35 C34 177.4(3) . . . . ?
C85 P2 C40 C45 129.9(4) . . . . ?
C50 P2 C40 C45 -130.1(4) . . . . ?
Ru P2 C40 C45 -1.5(4) . . . . ?
C85 P2 C40 C41 -46.0(5) . . . . ?
C50 P2 C40 C41 54.1(5) . . . . ?
Ru P2 C40 C41 -177.3(4) . . . . ?
C45 C40 C41 C42 2.0(8) . . . . ?
P2 C40 C41 C42 177.9(4) . . . . ?
C40 C41 C42 C43 -2.2(9) . . . . ?
C41 C42 C43 C44 1.5(8) . . . . ?
C42 C43 C44 C45 -0.6(8) . . . . ?
C43 C44 C45 C40 0.4(8) . . . . ?
C41 C40 C45 C44 -1.1(7) . . . . ?
P2 C40 C45 C44 -177.1(4) . . . . ?
C85 P2 C50 C55 105.3(4) . . . . ?
C40 P2 C50 C55 6.9(4) . . . . ?
Ru P2 C50 C55 -120.2(4) . . . . ?
C85 P2 C50 C51 -73.4(4) . . . . ?
C40 P2 C50 C51 -171.8(3) . . . . ?
Ru P2 C50 C51 61.1(4) . . . . ?
C55 C50 C51 C52 0.6(6) . . . . ?
P2 C50 C51 C52 179.4(3) . . . . ?
C50 C51 C52 C53 1.1(7) . . . . ?
C51 C52 C53 C54 -1.9(7) . . . . ?
C52 C53 C54 C55 1.1(7) . . . . ?
C53 C54 C55 C50 0.6(7) . . . . ?
C51 C50 C55 C54 -1.4(7) . . . . ?
P2 C50 C55 C54 179.9(3) . . . . ?
C80 P3 C60 C65 10.1(5) . . . . ?
C70 P3 C60 C65 114.3(4) . . . . ?
Ru P3 C60 C65 -117.8(4) . . . . ?
C80 P3 C60 C61 -168.3(4) . . . . ?
C70 P3 C60 C61 -64.1(4) . . . . ?
Ru P3 C60 C61 63.8(4) . . . . ?
C65 C60 C61 C62 0.3(7) . . . . ?
P3 C60 C61 C62 178.7(4) . . . . ?
C60 C61 C62 C63 -0.1(7) . . . . ?
C61 C62 C63 C64 0.3(8) . . . . ?
C62 C63 C64 C65 -0.5(9) . . . . ?
C61 C60 C65 C64 -0.5(8) . . . . ?
P3 C60 C65 C64 -178.9(4) . . . . ?
C63 C64 C65 C60 0.7(9) . . . . ?
C80 P3 C70 C75 67.6(4) . . . . ?
C60 P3 C70 C75 -35.8(4) . . . . ?
Ru P3 C70 C75 -155.5(3) . . . . ?
C80 P3 C70 C71 -113.9(4) . . . . ?
C60 P3 C70 C71 142.7(3) . . . . ?
Ru P3 C70 C71 23.0(4) . . . . ?
C75 C70 C71 C72 0.3(6) . . . . ?
P3 C70 C71 C72 -178.2(3) . . . . ?
C70 C71 C72 C73 0.0(6) . . . . ?
C71 C72 C73 C74 -0.4(7) . . . . ?
C72 C73 C74 C75 0.5(7) . . . . ?
C73 C74 C75 C70 -0.2(7) . . . . ?
C71 C70 C75 C74 -0.2(6) . . . . ?
P3 C70 C75 C74 178.3(3) . . . . ?
C70 P3 C80 C84 -3.7(5) . . . . ?
C60 P3 C80 C84 98.8(5) . . . . ?
Ru P3 C80 C84 -141.0(4) . . . . ?
C70 P3 C80 C81 172.0(4) . . . . ?
C60 P3 C80 C81 -85.6(4) . . . . ?
Ru P3 C80 C81 34.7(5) . . . . ?
C70 P3 C80 Fe 84.8(3) . . . . ?
C60 P3 C80 Fe -172.7(3) . . . . ?
Ru P3 C80 Fe -52.4(3) . . . . ?
C85 Fe C80 C84 141.4(3) . . . . ?
C89 Fe C80 C84 98.0(3) . . . . ?
C86 Fe C80 C84 177.0(3) . . . . ?
C81 Fe C80 C84 -117.0(4) . . . . ?
C83 Fe C80 C84 -37.0(3) . . . . ?
C88 Fe C80 C84 64.2(4) . . . . ?
C82 Fe C80 C84 -79.8(3) . . . . ?
C87 Fe C80 C84 157(2) . . . . ?
C85 Fe C80 C81 -101.6(3) . . . . ?
C84 Fe C80 C81 117.0(4) . . . . ?
C89 Fe C80 C81 -145.0(3) . . . . ?
C86 Fe C80 C81 -66.1(4) . . . . ?
C83 Fe C80 C81 80.0(3) . . . . ?
C88 Fe C80 C81 -178.9(3) . . . . ?
C82 Fe C80 C81 37.2(3) . . . . ?
C87 Fe C80 C81 -86(2) . . . . ?
C85 Fe C80 P3 18.3(3) . . . . ?
C84 Fe C80 P3 -123.1(4) . . . . ?
C89 Fe C80 P3 -25.1(3) . . . . ?
C86 Fe C80 P3 53.8(4) . . . . ?
C81 Fe C80 P3 119.9(4) . . . . ?
C83 Fe C80 P3 -160.1(3) . . . . ?
C88 Fe C80 P3 -59.0(4) . . . . ?
C82 Fe C80 P3 157.1(3) . . . . ?
C87 Fe C80 P3 34(2) . . . . ?
C84 C80 C81 C82 0.7(6) . . . . ?
P3 C80 C81 C82 -175.8(4) . . . . ?
Fe C80 C81 C82 -59.6(4) . . . . ?
C84 C80 C81 Fe 60.3(3) . . . . ?
P3 C80 C81 Fe -116.2(4) . . . . ?
C85 Fe C81 C82 -147.6(3) . . . . ?
C80 Fe C81 C82 119.8(4) . . . . ?
C84 Fe C81 C82 80.5(3) . . . . ?
C89 Fe C81 C82 176.7(3) . . . . ?
C86 Fe C81 C82 -103.1(3) . . . . ?
C83 Fe C81 C82 36.8(3) . . . . ?
C88 Fe C81 C82 -79(5) . . . . ?
C87 Fe C81 C82 -67.2(4) . . . . ?
C85 Fe C81 C80 92.6(3) . . . . ?
C84 Fe C81 C80 -39.3(3) . . . . ?
C89 Fe C81 C80 56.9(4) . . . . ?
C86 Fe C81 C80 137.0(3) . . . . ?
C83 Fe C81 C80 -83.0(3) . . . . ?
C88 Fe C81 C80 161(5) . . . . ?
C82 Fe C81 C80 -119.8(4) . . . . ?
C87 Fe C81 C80 172.9(3) . . . . ?
C80 C81 C82 C83 0.2(6) . . . . ?
Fe C81 C82 C83 -58.3(4) . . . . ?
C80 C81 C82 Fe 58.4(3) . . . . ?
C85 Fe C82 C83 173.0(3) . . . . ?
C80 Fe C82 C83 82.1(3) . . . . ?
C84 Fe C82 C83 37.4(3) . . . . ?
C89 Fe C82 C83 13(5) . . . . ?
C86 Fe C82 C83 -145.9(3) . . . . ?
C81 Fe C82 C83 120.1(4) . . . . ?
C88 Fe C82 C83 -63.3(4) . . . . ?
C87 Fe C82 C83 -102.2(3) . . . . ?
C85 Fe C82 C81 52.9(4) . . . . ?
C80 Fe C82 C81 -38.0(3) . . . . ?
C84 Fe C82 C81 -82.7(3) . . . . ?
C89 Fe C82 C81 -107(5) . . . . ?
C86 Fe C82 C81 94.0(3) . . . . ?
C83 Fe C82 C81 -120.1(4) . . . . ?
C88 Fe C82 C81 176.6(3) . . . . ?
C87 Fe C82 C81 137.7(3) . . . . ?
C81 C82 C83 C84 -1.0(6) . . . . ?
Fe C82 C83 C84 -59.0(4) . . . . ?
C81 C82 C83 Fe 57.9(4) . . . . ?
C85 Fe C83 C82 -102(3) . . . . ?
C80 Fe C83 C82 -82.1(3) . . . . ?
C84 Fe C83 C82 -120.0(4) . . . . ?
C89 Fe C83 C82 -179.3(3) . . . . ?
C86 Fe C83 C82 57.8(4) . . . . ?
C81 Fe C83 C82 -37.4(3) . . . . ?
C88 Fe C83 C82 140.4(3) . . . . ?
C87 Fe C83 C82 96.6(3) . . . . ?
C85 Fe C83 C84 18(3) . . . . ?
C80 Fe C83 C84 37.8(3) . . . . ?
C89 Fe C83 C84 -59.3(4) . . . . ?
C86 Fe C83 C84 177.8(3) . . . . ?
C81 Fe C83 C84 82.6(3) . . . . ?
C88 Fe C83 C84 -99.6(3) . . . . ?
C82 Fe C83 C84 120.0(4) . . . . ?
C87 Fe C83 C84 -143.4(3) . . . . ?
C82 C83 C84 C80 1.5(6) . . . . ?
Fe C83 C84 C80 -58.4(3) . . . . ?
C82 C83 C84 Fe 59.9(4) . . . . ?
C81 C80 C84 C83 -1.3(6) . . . . ?
P3 C80 C84 C83 175.0(4) . . . . ?
Fe C80 C84 C83 59.1(4) . . . . ?
C81 C80 C84 Fe -60.4(3) . . . . ?
P3 C80 C84 Fe 115.9(4) . . . . ?
C85 Fe C84 C83 -178.0(3) . . . . ?
C80 Fe C84 C83 -120.1(4) . . . . ?
C89 Fe C84 C83 142.1(3) . . . . ?
C86 Fe C84 C83 -157(3) . . . . ?
C81 Fe C84 C83 -80.7(3) . . . . ?
C88 Fe C84 C83 98.4(3) . . . . ?
C82 Fe C84 C83 -36.9(3) . . . . ?
C87 Fe C84 C83 63.0(5) . . . . ?
C85 Fe C84 C80 -58.0(4) . . . . ?
C89 Fe C84 C80 -97.8(3) . . . . ?
C86 Fe C84 C80 -37(3) . . . . ?
C81 Fe C84 C80 39.4(3) . . . . ?
C83 Fe C84 C80 120.1(4) . . . . ?
C88 Fe C84 C80 -141.5(3) . . . . ?
C82 Fe C84 C80 83.2(3) . . . . ?
C87 Fe C84 C80 -176.9(3) . . . . ?
C40 P2 C85 C89 -51.3(5) . . . . ?
C50 P2 C85 C89 -156.7(4) . . . . ?
Ru P2 C85 C89 73.3(5) . . . . ?
C40 P2 C85 C86 122.0(5) . . . . ?
C50 P2 C85 C86 16.6(5) . . . . ?
Ru P2 C85 C86 -113.3(4) . . . . ?
C40 P2 C85 Fe -142.9(3) . . . . ?
C50 P2 C85 Fe 111.7(3) . . . . ?
Ru P2 C85 Fe -18.3(4) . . . . ?
C80 Fe C85 C89 -101.6(3) . . . . ?
C84 Fe C85 C89 -65.8(4) . . . . ?
C86 Fe C85 C89 116.1(4) . . . . ?
C81 Fe C85 C89 -145.4(3) . . . . ?
C83 Fe C85 C89 -82(3) . . . . ?
C88 Fe C85 C89 36.9(2) . . . . ?
C82 Fe C85 C89 -178.9(3) . . . . ?
C87 Fe C85 C89 79.7(3) . . . . ?
C80 Fe C85 C86 142.3(3) . . . . ?
C84 Fe C85 C86 178.1(3) . . . . ?
C89 Fe C85 C86 -116.1(4) . . . . ?
C81 Fe C85 C86 98.5(3) . . . . ?
C83 Fe C85 C86 162(3) . . . . ?
C88 Fe C85 C86 -79.2(3) . . . . ?
C82 Fe C85 C86 65.0(4) . . . . ?
C87 Fe C85 C86 -36.4(3) . . . . ?
C80 Fe C85 P2 17.7(3) . . . . ?
C84 Fe C85 P2 53.5(4) . . . . ?
C89 Fe C85 P2 119.3(4) . . . . ?
C86 Fe C85 P2 -124.6(4) . . . . ?
C81 Fe C85 P2 -26.1(3) . . . . ?
C83 Fe C85 P2 37(3) . . . . ?
C88 Fe C85 P2 156.2(3) . . . . ?
C82 Fe C85 P2 -59.6(4) . . . . ?
C87 Fe C85 P2 -161.0(3) . . . . ?
C89 C85 C86 C87 -1.2(6) . . . . ?
P2 C85 C86 C87 -175.6(4) . . . . ?
Fe C85 C86 C87 59.8(4) . . . . ?
C89 C85 C86 Fe -61.0(3) . . . . ?
P2 C85 C86 Fe 124.6(4) . . . . ?
C85 Fe C86 C87 -120.4(4) . . . . ?
C80 Fe C86 C87 -177.5(3) . . . . ?
C84 Fe C86 C87 -142(3) . . . . ?
C89 Fe C86 C87 -80.8(3) . . . . ?
C81 Fe C86 C87 142.2(3) . . . . ?
C83 Fe C86 C87 61.9(5) . . . . ?
C88 Fe C86 C87 -36.8(3) . . . . ?
C82 Fe C86 C87 98.4(3) . . . . ?
C80 Fe C86 C85 -57.1(4) . . . . ?
C84 Fe C86 C85 -22(3) . . . . ?
C89 Fe C86 C85 39.6(3) . . . . ?
C81 Fe C86 C85 -97.4(3) . . . . ?
C83 Fe C86 C85 -177.7(3) . . . . ?
C88 Fe C86 C85 83.6(3) . . . . ?
C82 Fe C86 C85 -141.2(3) . . . . ?
C87 Fe C86 C85 120.4(4) . . . . ?
C85 C86 C87 C88 0.4(6) . . . . ?
Fe C86 C87 C88 58.6(4) . . . . ?
C85 C86 C87 Fe -58.3(3) . . . . ?
C85 Fe C87 C86 37.8(3) . . . . ?
C80 Fe C87 C86 22(2) . . . . ?
C84 Fe C87 C86 176.5(3) . . . . ?
C89 Fe C87 C86 82.4(3) . . . . ?
C81 Fe C87 C86 -59.0(4) . . . . ?
C83 Fe C87 C86 -143.7(3) . . . . ?
C88 Fe C87 C86 120.3(4) . . . . ?
C82 Fe C87 C86 -99.8(3) . . . . ?
C85 Fe C87 C88 -82.5(3) . . . . ?
C80 Fe C87 C88 -99(2) . . . . ?
C84 Fe C87 C88 56.1(4) . . . . ?
C89 Fe C87 C88 -37.9(3) . . . . ?
C86 Fe C87 C88 -120.3(4) . . . . ?
C81 Fe C87 C88 -179.3(3) . . . . ?
C83 Fe C87 C88 95.9(3) . . . . ?
C82 Fe C87 C88 139.9(3) . . . . ?
C86 C87 C88 C89 0.7(6) . . . . ?
Fe C87 C88 C89 58.9(3) . . . . ?
C86 C87 C88 Fe -58.2(4) . . . . ?
C85 Fe C88 C87 81.7(3) . . . . ?
C80 Fe C88 C87 172.6(3) . . . . ?
C84 Fe C88 C87 -146.9(3) . . . . ?
C89 Fe C88 C87 119.1(4) . . . . ?
C86 Fe C88 C87 36.8(3) . . . . ?
C81 Fe C88 C87 12(5) . . . . ?
C83 Fe C88 C87 -102.6(3) . . . . ?
C82 Fe C88 C87 -64.2(4) . . . . ?
C85 Fe C88 C89 -37.5(3) . . . . ?
C80 Fe C88 C89 53.5(4) . . . . ?
C84 Fe C88 C89 94.0(3) . . . . ?
C86 Fe C88 C89 -82.3(3) . . . . ?
C81 Fe C88 C89 -107(5) . . . . ?
C83 Fe C88 C89 138.2(3) . . . . ?
C82 Fe C88 C89 176.7(3) . . . . ?
C87 Fe C88 C89 -119.1(4) . . . . ?
C87 C88 C89 C85 -1.5(6) . . . . ?
Fe C88 C89 C85 58.3(3) . . . . ?
C87 C88 C89 Fe -59.8(4) . . . . ?
C86 C85 C89 C88 1.7(5) . . . . ?
P2 C85 C89 C88 176.3(4) . . . . ?
Fe C85 C89 C88 -59.2(3) . . . . ?
C86 C85 C89 Fe 60.9(3) . . . . ?
P2 C85 C89 Fe -124.4(4) . . . . ?
C85 Fe C89 C88 120.4(4) . . . . ?
C80 Fe C89 C88 -147.1(3) . . . . ?
C84 Fe C89 C88 -102.8(3) . . . . ?
C86 Fe C89 C88 80.5(3) . . . . ?
C81 Fe C89 C88 176.6(3) . . . . ?
C83 Fe C89 C88 -66.3(4) . . . . ?
C82 Fe C89 C88 -78(5) . . . . ?
C87 Fe C89 C88 37.3(3) . . . . ?
C80 Fe C89 C85 92.5(3) . . . . ?
C84 Fe C89 C85 136.8(2) . . . . ?
C86 Fe C89 C85 -39.9(2) . . . . ?
C81 Fe C89 C85 56.2(4) . . . . ?
C83 Fe C89 C85 173.3(3) . . . . ?
C88 Fe C89 C85 -120.4(4) . . . . ?
C82 Fe C89 C85 161(5) . . . . ?
C87 Fe C89 C85 -83.1(3) . . . . ?
C90 Cl2 C90 Cl2 0.0 2_665 . . 2_665 ?
